data_2226954
loop_
_publ_author_name
'Jansrisewangwong, Patcharaporn'
'Chantrapromma, Suchada'
'Fun, Hoong-Kun'

_publ_section_title
;
 (<i>E</i>,<i>E</i>)-1,2-Bis[1-(2-bromophenyl)ethylidene]hydrazine
;
_journal_coeditor_code IS2578
_journal_issue 8
_journal_name_full 'Acta Crystallographica Section E'
_journal_page_first o2170
_journal_paper_doi 10.1107/S1600536810029867
_journal_volume 66
_journal_year 2010
_chemical_formula_iupac 'C16 H14 Br2 N2'
_chemical_formula_moiety 'C16 H14 Br2 N2'
_chemical_formula_sum 'C16 H14 Br2 N2'
_chemical_formula_weight 394.11
_chemical_melting_point_gt 387
_chemical_melting_point_lt 389
_chemical_name_systematic
;
(<i>E</i>,<i>E</i>)-1,2-Bis[1-(2-bromophenyl)ethylidene]hydrazine
;
_space_group_IT_number 54
_symmetry_cell_setting orthorhombic
_symmetry_space_group_name_Hall '-P 2a 2ac'
_symmetry_space_group_name_H-M 'P c c a'
_atom_sites_solution_hydrogens geom
_atom_sites_solution_primary direct
_atom_sites_solution_secondary difmap
_audit_creation_method SHELXL-97
_cell_angle_alpha 90.00
_cell_angle_beta 90.00
_cell_angle_gamma 90.00
_cell_formula_units_Z 4
_cell_length_a 17.2162(3)
_cell_length_b 11.8414(3)
_cell_length_c 7.6953(2)
_cell_measurement_reflns_used 3458
_cell_measurement_temperature 100
_cell_measurement_theta_max 35.00
_cell_measurement_theta_min 3.37
_cell_volume 1568.79(6)
_computing_cell_refinement 'SAINT (Bruker, 2005)'
_computing_data_collection 'APEX2 (Bruker, 2005)'
_computing_data_reduction 'SAINT (Bruker, 2005)'
_computing_molecular_graphics 'SHELXTL (Sheldrick, 2008)'
_computing_publication_material
;
SHELXTL (Sheldrick, 2008) and PLATON (Spek, 2009)
;
_computing_structure_refinement 'SHELXTL (Sheldrick, 2008)'
_computing_structure_solution 'SHELXTL (Sheldrick, 2008)'
_diffrn_ambient_temperature 100
_diffrn_measured_fraction_theta_full 0.999
_diffrn_measured_fraction_theta_max 0.999
_diffrn_measurement_device_type 'Bruker APEXII CCD area-detector'
_diffrn_measurement_method '\f and \w scans'
_diffrn_radiation_monochromator graphite
_diffrn_radiation_source 'sealed tube'
_diffrn_radiation_type MoK\a
_diffrn_radiation_wavelength 0.71073
_diffrn_reflns_av_R_equivalents 0.0420
_diffrn_reflns_av_sigmaI/netI 0.0340
_diffrn_reflns_limit_h_max 27
_diffrn_reflns_limit_h_min -27
_diffrn_reflns_limit_k_max 17
_diffrn_reflns_limit_k_min -19
_diffrn_reflns_limit_l_max 12
_diffrn_reflns_limit_l_min -12
_diffrn_reflns_number 18529
_diffrn_reflns_theta_full 35.00
_diffrn_reflns_theta_max 35.00
_diffrn_reflns_theta_min 3.37
_diffrn_standards_number 0
_exptl_absorpt_coefficient_mu 5.159
_exptl_absorpt_correction_T_max 0.4621
_exptl_absorpt_correction_T_min 0.2274
_exptl_absorpt_correction_type multi-scan
_exptl_absorpt_process_details '(SADABS; Bruker, 2005)'
_exptl_crystal_colour Colorless
_exptl_crystal_density_diffrn 1.669
_exptl_crystal_density_method 'not measured'
_exptl_crystal_description Block
_exptl_crystal_F_000 776
_exptl_crystal_size_max 0.41
_exptl_crystal_size_mid 0.27
_exptl_crystal_size_min 0.18
_refine_diff_density_max 0.754
_refine_diff_density_min -0.400
_refine_ls_extinction_method none
_refine_ls_goodness_of_fit_ref 1.016
_refine_ls_hydrogen_treatment constr
_refine_ls_matrix_type full
_refine_ls_number_parameters 92
_refine_ls_number_reflns 3458
_refine_ls_number_restraints 0
_refine_ls_restrained_S_all 1.016
_refine_ls_R_factor_all 0.0571
_refine_ls_R_factor_gt 0.0308
_refine_ls_shift/su_max 0.001
_refine_ls_shift/su_mean 0.001
_refine_ls_structure_factor_coef Fsqd
_refine_ls_weighting_details 'calc w=1/[\s^2^(Fo^2^)+(0.0330P)^2^+0.5992P] where P=(Fo^2^+2Fc^2^)/3'
_refine_ls_weighting_scheme calc
_refine_ls_wR_factor_gt 0.0713
_refine_ls_wR_factor_ref 0.0814
_reflns_number_gt 2397
_reflns_number_total 3458
_reflns_threshold_expression I>2\s(I)
_cod_data_source_file is2578.cif
_cod_data_source_block I
_cod_database_code 2226954
_cod_database_fobs_code 2226954

loop_
_symmetry_equiv_pos_as_xyz
'x, y, z'
'-x+1/2, -y, z'
'-x, y, -z+1/2'
'x+1/2, -y, -z+1/2'
'-x, -y, -z'
'x-1/2, y, -z'
'x, -y, z-1/2'
'-x-1/2, y, z-1/2'

loop_
_atom_site_type_symbol
_atom_site_label
_atom_site_fract_x
_atom_site_fract_y
_atom_site_fract_z
_atom_site_U_iso_or_equiv
_atom_site_adp_type
_atom_site_calc_flag
_atom_site_refinement_flags
_atom_site_occupancy
_atom_site_disorder_assembly
_atom_site_disorder_group
Br Br1 0.634618(11) 0.935005(14) 0.01020(2) 0.03110(7) Uani d . 1 . .
N N1 0.53208(8) 0.65309(11) 0.19436(17) 0.0228(3) Uani d . 1 . .
C C1 0.64389(9) 0.79361(14) -0.1054(2) 0.0234(3) Uani d . 1 . .
C C2 0.70442(10) 0.77985(16) -0.2228(2) 0.0294(3) Uani d . 1 . .
H H2A 0.7383 0.8391 -0.2459 0.035 Uiso calc R 1 . .
C C3 0.71362(10) 0.67629(16) -0.3054(2) 0.0328(4) Uani d . 1 . .
H H3A 0.7538 0.6662 -0.3847 0.039 Uiso calc R 1 . .
C C4 0.66330(11) 0.58836(16) -0.2698(2) 0.0312(4) Uani d . 1 . .
H H4A 0.6695 0.5193 -0.3256 0.037 Uiso calc R 1 . .
C C5 0.60342(10) 0.60310(15) -0.1509(2) 0.0253(3) Uani d . 1 . .
H H5A 0.5700 0.5433 -0.1274 0.030 Uiso calc R 1 . .
C C6 0.59263(9) 0.70617(13) -0.06618(19) 0.0209(3) Uani d . 1 . .
C C7 0.52783(9) 0.71762(13) 0.06106(19) 0.0205(3) Uani d . 1 . .
C C8 0.46160(10) 0.79632(16) 0.0247(2) 0.0289(3) Uani d . 1 . .
H H8A 0.4138 0.7545 0.0230 0.043 Uiso calc R 1 . .
H H8B 0.4693 0.8319 -0.0860 0.043 Uiso calc R 1 . .
H H8C 0.4592 0.8529 0.1138 0.043 Uiso calc R 1 . .

loop_
_atom_site_aniso_label
_atom_site_aniso_U_11
_atom_site_aniso_U_22
_atom_site_aniso_U_33
_atom_site_aniso_U_12
_atom_site_aniso_U_13
_atom_site_aniso_U_23
Br1 0.03424(10) 0.01869(9) 0.04038(11) -0.00163(6) -0.00389(8) 0.00074(7)
N1 0.0244(6) 0.0181(6) 0.0259(6) 0.0005(5) 0.0057(5) 0.0004(5)
C1 0.0236(7) 0.0204(7) 0.0261(7) 0.0020(6) -0.0017(6) 0.0031(6)
C2 0.0238(8) 0.0320(9) 0.0324(8) 0.0002(7) 0.0023(6) 0.0113(7)
C3 0.0296(9) 0.0395(11) 0.0293(8) 0.0076(8) 0.0100(7) 0.0063(7)
C4 0.0337(9) 0.0305(9) 0.0295(8) 0.0078(7) 0.0072(7) -0.0017(7)
C5 0.0264(8) 0.0220(7) 0.0275(7) 0.0016(6) 0.0042(6) -0.0004(6)
C6 0.0216(7) 0.0203(7) 0.0208(6) 0.0029(6) 0.0005(5) 0.0016(5)
C7 0.0204(7) 0.0188(7) 0.0222(6) 0.0006(5) 0.0004(5) -0.0031(5)
C8 0.0255(8) 0.0368(9) 0.0244(7) 0.0091(7) -0.0007(6) 0.0003(6)

loop_
_atom_type_symbol
_atom_type_description
_atom_type_scat_dispersion_real
_atom_type_scat_dispersion_imag
_atom_type_scat_source
C C 0.0033 0.0016 'International Tables Vol C Tables 4.2.6.8 and 6.1.1.4'
H H 0.0000 0.0000 'International Tables Vol C Tables 4.2.6.8 and 6.1.1.4'
N N 0.0061 0.0033 'International Tables Vol C Tables 4.2.6.8 and 6.1.1.4'
Br Br -0.2901 2.4595 'International Tables Vol C Tables 4.2.6.8 and 6.1.1.4'

loop_
_geom_angle_atom_site_label_1
_geom_angle_atom_site_label_2
_geom_angle_atom_site_label_3
_geom_angle_site_symmetry_1
_geom_angle_site_symmetry_3
_geom_angle
_geom_angle_publ_flag
C7 N1 N1 . 3_655 116.45(14) ?
C2 C1 C6 . . 121.93(16) ?
C2 C1 Br1 . . 118.05(13) ?
C6 C1 Br1 . . 119.97(12) ?
C1 C2 C3 . . 119.09(16) ?
C1 C2 H2A . . 120.5 ?
C3 C2 H2A . . 120.5 ?
C4 C3 C2 . . 120.19(16) ?
C4 C3 H3A . . 119.9 ?
C2 C3 H3A . . 119.9 ?
C3 C4 C5 . . 120.05(17) ?
C3 C4 H4A . . 120.0 ?
C5 C4 H4A . . 120.0 ?
C4 C5 C6 . . 121.08(16) ?
C4 C5 H5A . . 119.5 ?
C6 C5 H5A . . 119.5 ?
C1 C6 C5 . . 117.65(14) ?
C1 C6 C7 . . 123.27(14) ?
C5 C6 C7 . . 119.08(14) ?
N1 C7 C6 . . 115.40(14) ?
N1 C7 C8 . . 124.31(14) ?
C6 C7 C8 . . 120.22(13) ?
C7 C8 H8A . . 109.5 ?
C7 C8 H8B . . 109.5 ?
H8A C8 H8B . . 109.5 ?
C7 C8 H8C . . 109.5 ?
H8A C8 H8C . . 109.5 ?
H8B C8 H8C . . 109.5 ?

loop_
_geom_bond_atom_site_label_1
_geom_bond_atom_site_label_2
_geom_bond_site_symmetry_2
_geom_bond_distance
_geom_bond_publ_flag
Br1 C1 . 1.9027(16) ?
N1 C7 . 1.2812(19) ?
N1 N1 3_655 1.398(2) ?
C1 C2 . 1.389(2) ?
C1 C6 . 1.393(2) ?
C2 C3 . 1.390(3) ?
C2 H2A . 0.9300 ?
C3 C4 . 1.382(3) ?
C3 H3A . 0.9300 ?
C4 C5 . 1.389(2) ?
C4 H4A . 0.9300 ?
C5 C6 . 1.396(2) ?
C5 H5A . 0.9300 ?
C6 C7 . 1.491(2) ?
C7 C8 . 1.499(2) ?
C8 H8A . 0.9600 ?
C8 H8B . 0.9600 ?
C8 H8C . 0.9600 ?

loop_
_geom_hbond_atom_site_label_D
_geom_hbond_atom_site_label_H
_geom_hbond_atom_site_label_A
_geom_hbond_site_symmetry_A
_geom_hbond_distance_DH
_geom_hbond_distance_HA
_geom_hbond_distance_DA
_geom_hbond_angle_DHA
_geom_hbond_publ_flag
C3 H3A Cg1 7_654 0.93 2.83 3.7246(17) 161 y
C8 H8A Cg1 4_656 0.96 2.93 3.4989(18) 119 y

loop_
_geom_torsion_atom_site_label_1
_geom_torsion_atom_site_label_2
_geom_torsion_atom_site_label_3
_geom_torsion_atom_site_label_4
_geom_torsion_site_symmetry_1
_geom_torsion_site_symmetry_2
_geom_torsion_site_symmetry_3
_geom_torsion_site_symmetry_4
_geom_torsion
_geom_torsion_publ_flag
C6 C1 C2 C3 . . . . 0.8(2) ?
Br1 C1 C2 C3 . . . . 178.28(13) ?
C1 C2 C3 C4 . . . . -0.3(3) ?
C2 C3 C4 C5 . . . . -0.2(3) ?
C3 C4 C5 C6 . . . . 0.3(3) ?
C2 C1 C6 C5 . . . . -0.7(2) ?
Br1 C1 C6 C5 . . . . -178.13(12) ?
C2 C1 C6 C7 . . . . 179.07(15) ?
Br1 C1 C6 C7 . . . . 1.7(2) ?
C4 C5 C6 C1 . . . . 0.1(2) ?
C4 C5 C6 C7 . . . . -179.65(16) ?
N1 N1 C7 C6 3_655 . . . -173.12(13) ?
N1 N1 C7 C8 3_655 . . . 3.8(2) ?
C1 C6 C7 N1 . . . . -117.18(17) ?
C5 C6 C7 N1 . . . . 62.6(2) ?
C1 C6 C7 C8 . . . . 65.7(2) ?
C5 C6 C7 C8 . . . . -114.47(18) ?
